data_4023140
loop_
_publ_author_name
'St\'ephane Diring'
'Pascal Retailleau'
'Raymond Ziessel'

_publ_section_title
;
 A Rational Protocol for the Synthesis of Arylated Bipyridine
 Ligands via a Cycloaddition Pathway
;
_journal_name_full 'Journal of Organic Chemistry'
_journal_page_first 10181
_journal_page_last 10193
_journal_paper_doi 10.1021/jo7019866
_journal_volume 72
_journal_year 2007
_chemical_formula_moiety 'C16 H10 Cl I N2 Pt'
_chemical_formula_sum 'C16 H10 Cl I N2 Pt'
_chemical_formula_weight 587.70
_chemical_name_systematic
; 
 ? 
;
_space_group_IT_number 33
_symmetry_cell_setting orthorhombic
_symmetry_space_group_name_Hall 'P 2c -2n'
_symmetry_space_group_name_H-M 'P n a 21'
_atom_sites_solution_hydrogens difmap
_atom_sites_solution_primary direct
_atom_sites_solution_secondary difmap
_audit_creation_method SHELXL-97
_cell_angle_alpha 90.00
_cell_angle_beta 90.00
_cell_angle_gamma 90.00
_cell_formula_units_Z 4
_cell_length_a 8.169(1)
_cell_length_b 12.543(2)
_cell_length_c 14.364(2)
_cell_measurement_reflns_used 3391
_cell_measurement_temperature 293(2)
_cell_measurement_theta_max 27.485
_cell_measurement_theta_min 0.407
_cell_volume 1471.9(4)
_computing_cell_refinement 'DENZO (Otwinowski & Minor, 1997) COLLECT (Hooft, 1998)'
_computing_data_collection 'DENZO (Otwinowski & Minor, 1997) COLLECT (Hooft, 1998)'
_computing_data_reduction 'HKL package (Otwinowski & Minor, 1997)'
_computing_molecular_graphics 'PLATON (Spek, 1980-2004)'
_computing_publication_material 'SHELXL-97 (Sheldrick, 1997)'
_computing_structure_refinement 'SHELXL-97 (Sheldrick, 1997)'
_computing_structure_solution 'SHELXS-97 (Sheldrick, 1990)'
_diffrn_ambient_temperature 293(2)
_diffrn_measured_fraction_theta_full .985
_diffrn_measured_fraction_theta_max .985
_diffrn_measurement_device_type 'Nonius kappa-CCD diffractometer'
_diffrn_measurement_method 'phi and omega scans'
_diffrn_radiation_monochromator graphite
_diffrn_radiation_source 'fine-focus sealed tube'
_diffrn_radiation_type MoK\a
_diffrn_radiation_wavelength 0.71070
_diffrn_reflns_av_R_equivalents 0.0319
_diffrn_reflns_av_sigmaI/netI 0.0305
_diffrn_reflns_limit_h_max 10
_diffrn_reflns_limit_h_min -10
_diffrn_reflns_limit_k_max 15
_diffrn_reflns_limit_k_min -16
_diffrn_reflns_limit_l_max 16
_diffrn_reflns_limit_l_min -18
_diffrn_reflns_number 15790
_diffrn_reflns_theta_full 27.68
_diffrn_reflns_theta_max 27.68
_diffrn_reflns_theta_min 2.16
_exptl_absorpt_coefficient_mu 11.805
_exptl_absorpt_correction_T_max 0.310
_exptl_absorpt_correction_T_min 0.22
_exptl_absorpt_correction_type multi-scan
_exptl_absorpt_process_details 'HKL SCALEPACK, Blessing'
_exptl_crystal_colour colourless
_exptl_crystal_density_diffrn 2.652
_exptl_crystal_density_method 'not measured'
_exptl_crystal_description prism
_exptl_crystal_F_000 1072
_exptl_crystal_size_max 0.20
_exptl_crystal_size_mid 0.15
_exptl_crystal_size_min 0.10
_refine_diff_density_max 1.048
_refine_diff_density_min -1.482
_refine_diff_density_rms .159
_refine_ls_extinction_method none
_refine_ls_goodness_of_fit_ref 1.091
_refine_ls_hydrogen_treatment constr
_refine_ls_matrix_type full
_refine_ls_number_parameters 190
_refine_ls_number_reflns 3184
_refine_ls_number_restraints 186
_refine_ls_restrained_S_all 1.063
_refine_ls_R_factor_all 0.0513
_refine_ls_R_factor_gt 0.0302
_refine_ls_shift/su_max 0.004
_refine_ls_shift/su_mean 0.001
_refine_ls_structure_factor_coef Fsqd
_refine_ls_weighting_details 'calc w=1/[\s^2^(Fo^2^)+(0.0359P)^2^+3.5587P] where P=(Fo^2^+2Fc^2^)/3'
_refine_ls_weighting_scheme calc
_refine_ls_wR_factor_gt 0.0725
_refine_ls_wR_factor_ref 0.0842
_reflns_number_gt 2131
_reflns_number_total 3184
_reflns_threshold_expression >2sigma(I)
_cod_data_source_file jo7019866-File004.cif
_cod_data_source_block compound_23_sd114
_cod_database_code 4023140

loop_
_symmetry_equiv_pos_as_xyz
'x, y, z'
'-x, -y, z+1/2'
'-x+1/2, y+1/2, z+1/2'
'x+1/2, -y+1/2, z'

loop_
_atom_site_label
_atom_site_type_symbol
_atom_site_fract_x
_atom_site_fract_y
_atom_site_fract_z
_atom_site_U_iso_or_equiv
_atom_site_adp_type
_atom_site_occupancy
_atom_site_symmetry_multiplicity
_atom_site_calc_flag
_atom_site_refinement_flags
Pt Pt 0.24931(5) 0.091685(18) 0.49910(12) 0.03073(9) Uani 1 1 d U
I I 0.25377(12) 0.63121(4) 0.4992(2) 0.05260(15) Uani 1 1 d U
Cl Cl 0.2505(4) -0.09197(13) 0.4991(8) 0.0538(5) Uani 1 1 d U
N2 N 0.2456(9) 0.2464(4) 0.5004(13) 0.0287(10) Uani 1 1 d U
N1 N 0.3866(10) 0.1178(9) 0.6174(8) 0.039(2) Uani 1 1 d U
C1 C 0.4103(13) 0.2265(11) 0.6347(8) 0.037(2) Uani 1 1 d U
C2 C 0.4996(12) 0.2632(13) 0.7113(8) 0.046(3) Uani 1 1 d U
H2 H 0.5144 0.3357 0.7220 0.056 Uiso 1 1 calc R
C3 C 0.5660(13) 0.1863(13) 0.7713(10) 0.051(3) Uani 1 1 d U
H3 H 0.6223 0.2082 0.8242 0.062 Uiso 1 1 calc R
C4 C 0.5494(12) 0.0785(12) 0.7532(11) 0.047(3) Uani 1 1 d U
H4 H 0.5951 0.0282 0.7931 0.056 Uiso 1 1 calc R
C5 C 0.4594(12) 0.0446(13) 0.6707(10) 0.046(3) Uani 1 1 d U
H5 H 0.4527 -0.0273 0.6553 0.055 Uiso 1 1 calc R
C6 C 0.3320(12) 0.2983(9) 0.5697(9) 0.034(2) Uani 1 1 d U
C7 C 0.3331(13) 0.4114(9) 0.5687(10) 0.038(2) Uani 1 1 d U
H7 H 0.3853 0.4498 0.6155 0.045 Uiso 1 1 calc R
C8 C 0.2538(14) 0.4633(6) 0.496(2) 0.0396(16) Uani 1 1 d U
C9 C 0.1715(14) 0.4062(9) 0.4275(10) 0.041(2) Uani 1 1 d U
H9 H 0.1164 0.4418 0.3801 0.049 Uiso 1 1 calc R
C10 C 0.1721(13) 0.2998(9) 0.4303(9) 0.034(2) Uani 1 1 d U
C11 C 0.0957(13) 0.2258(11) 0.3624(8) 0.037(2) Uani 1 1 d U
C12 C 0.0090(13) 0.2595(11) 0.2850(9) 0.044(3) Uani 1 1 d U
H12 H 0.0013 0.3319 0.2718 0.052 Uiso 1 1 calc R
C13 C -0.0675(13) 0.1851(12) 0.2265(9) 0.047(3) Uani 1 1 d U
H13 H -0.1281 0.2070 0.1751 0.056 Uiso 1 1 calc R
C14 C -0.0504(14) 0.0803(12) 0.2470(13) 0.055(4) Uani 1 1 d U
H14 H -0.1031 0.0301 0.2100 0.067 Uiso 1 1 calc R
C15 C 0.0394(12) 0.0474(13) 0.3183(10) 0.042(3) Uani 1 1 d U
H15 H 0.0550 -0.0253 0.3279 0.051 Uiso 1 1 calc R
C16 C 0.1112(12) 0.1212(10) 0.3795(9) 0.033(2) Uani 1 1 d U

loop_
_atom_site_aniso_label
_atom_site_aniso_U_11
_atom_site_aniso_U_22
_atom_site_aniso_U_33
_atom_site_aniso_U_23
_atom_site_aniso_U_13
_atom_site_aniso_U_12
Pt 0.03512(14) 0.03007(15) 0.02700(13) -0.0003(5) 0.00204(13) -0.00110(18)
I 0.0684(3) 0.0296(3) 0.0598(3) 0.0000(11) -0.0029(4) 0.0013(4)
Cl 0.0754(13) 0.0296(8) 0.0563(11) 0.002(4) 0.0015(11) 0.0012(16)
N2 0.031(2) 0.028(2) 0.027(2) -0.003(5) 0.008(2) 0.012(4)
N1 0.044(5) 0.040(4) 0.031(5) 0.007(4) 0.005(4) -0.001(4)
C1 0.034(5) 0.046(5) 0.030(6) -0.003(5) 0.005(4) -0.001(5)
C2 0.043(7) 0.072(8) 0.024(6) -0.003(5) 0.002(4) -0.002(7)
C3 0.051(7) 0.073(8) 0.030(7) 0.010(6) -0.002(5) -0.005(7)
C4 0.046(6) 0.070(8) 0.023(5) 0.008(6) 0.005(5) -0.002(6)
C5 0.047(6) 0.058(7) 0.032(6) 0.007(6) -0.002(4) 0.008(5)
C6 0.033(6) 0.043(4) 0.027(5) 0.000(4) 0.004(4) -0.002(4)
C7 0.041(6) 0.041(4) 0.033(6) -0.010(5) 0.000(4) 0.005(5)
C8 0.041(3) 0.037(3) 0.041(4) -0.005(7) 0.011(4) 0.011(5)
C9 0.039(6) 0.045(5) 0.038(6) 0.001(5) -0.003(5) 0.009(5)
C10 0.030(5) 0.043(4) 0.031(5) 0.008(4) 0.006(4) 0.003(4)
C11 0.033(5) 0.051(5) 0.026(5) 0.000(5) 0.005(4) -0.006(5)
C12 0.046(8) 0.047(7) 0.038(7) 0.004(5) -0.002(4) -0.007(6)
C13 0.045(6) 0.067(8) 0.028(7) 0.000(6) -0.005(5) -0.006(6)
C14 0.053(6) 0.056(7) 0.057(8) -0.030(7) -0.018(6) 0.002(6)
C15 0.042(6) 0.052(6) 0.033(6) -0.012(5) 0.003(4) 0.002(5)
C16 0.029(5) 0.044(5) 0.026(6) -0.004(4) 0.002(4) -0.002(4)

loop_
_atom_type_symbol
_atom_type_description
_atom_type_scat_dispersion_real
_atom_type_scat_dispersion_imag
_atom_type_scat_source
C C .0033 .0016 'International Tables Vol C Tables 4.2.6.8 and 6.1.1.4'
H H .0000 .0000 'International Tables Vol C Tables 4.2.6.8 and 6.1.1.4'
Cl Cl .1484 .1585 'International Tables Vol C Tables 4.2.6.8 and 6.1.1.4'
I I -.4742 1.8119 'International Tables Vol C Tables 4.2.6.8 and 6.1.1.4'
N N .0061 .0033 'International Tables Vol C Tables 4.2.6.8 and 6.1.1.4'
Pt Pt -1.7033 8.3905 'International Tables Vol C Tables 4.2.6.8 and 6.1.1.4'

loop_
_geom_angle_atom_site_label_1
_geom_angle_atom_site_label_2
_geom_angle_atom_site_label_3
_geom_angle
N2 Pt N1 80.9(6)
N2 Pt C16 79.8(6)
N1 Pt C16 160.7(2)
N2 Pt Cl 179.1(5)
N1 Pt Cl 99.0(4)
C16 Pt Cl 100.3(4)
C10 N2 C6 122.0(6)
C10 N2 Pt 119.7(10)
C6 N2 Pt 118.0(9)
C5 N1 C1 120.4(12)
C5 N1 Pt 127.3(10)
C1 N1 Pt 112.1(8)
C2 C1 N1 122.2(12)
C2 C1 C6 122.3(13)
N1 C1 C6 115.5(10)
C1 C2 C3 117.4(15)
C1 C2 H2 121.3
C3 C2 H2 121.3
C4 C3 C2 121.3(14)
C4 C3 H3 119.4
C2 C3 H3 119.4
C3 C4 C5 119.1(13)
C3 C4 H4 120.5
C5 C4 H4 120.5
N1 C5 C4 119.4(14)
N1 C5 H5 120.3
C4 C5 H5 120.3
N2 C6 C7 117.9(10)
N2 C6 C1 113.4(10)
C7 C6 C1 128.7(11)
C8 C7 C6 118.2(12)
C8 C7 H7 120.9
C6 C7 H7 120.9
C9 C8 C7 121.0(7)
C9 C8 I 122.1(15)
C7 C8 I 116.8(14)
C10 C9 C8 119.5(13)
C10 C9 H9 120.2
C8 C9 H9 120.2
C9 C10 N2 121.3(12)
C9 C10 C11 127.2(12)
N2 C10 C11 111.5(10)
C16 C11 C12 119.6(12)
C16 C11 C10 116.9(11)
C12 C11 C10 123.5(13)
C11 C12 C13 120.4(14)
C11 C12 H12 119.8
C13 C12 H12 119.8
C14 C13 C12 117.9(13)
C14 C13 H13 121.0
C12 C13 H13 121.0
C15 C14 C13 121.9(13)
C15 C14 H14 119.0
C13 C14 H14 119.0
C14 C15 C16 120.6(15)
C14 C15 H15 119.7
C16 C15 H15 119.7
C11 C16 C15 119.4(12)
C11 C16 Pt 112.0(9)
C15 C16 Pt 128.6(11)

loop_
_geom_bond_atom_site_label_1
_geom_bond_atom_site_label_2
_geom_bond_distance
Pt N2 1.940(5)
Pt N1 2.062(11)
Pt C16 2.088(13)
Pt Cl 2.3036(16)
I C8 2.106(7)
N2 C10 1.351(18)
N2 C6 1.383(17)
N1 C5 1.335(16)
N1 C1 1.399(16)
C1 C2 1.398(15)
C1 C6 1.446(15)
C2 C3 1.402(17)
C2 H2 0.9300
C3 C4 1.38(2)
C3 H3 0.9300
C4 C5 1.46(2)
C4 H4 0.9300
C5 H5 0.9300
C6 C7 1.419(15)
C7 C8 1.39(3)
C7 H7 0.9300
C8 C9 1.39(3)
C9 C10 1.336(14)
C9 H9 0.9300
C10 C11 1.483(15)
C11 C16 1.341(17)
C11 C12 1.384(15)
C12 C13 1.404(17)
C12 H12 0.9300
C13 C14 1.35(2)
C13 H13 0.9300
C14 C15 1.33(2)
C14 H14 0.9300
C15 C16 1.405(17)
C15 H15 0.9300

loop_
_geom_torsion_atom_site_label_1
_geom_torsion_atom_site_label_2
_geom_torsion_atom_site_label_3
_geom_torsion_atom_site_label_4
_geom_torsion
N1 Pt N2 C10 176.6(10)
C16 Pt N2 C10 -2.9(9)
N1 Pt N2 C6 2.3(9)
C16 Pt N2 C6 -177.2(10)
N2 Pt N1 C5 -177.1(10)
C16 Pt N1 C5 -175.6(11)
Cl Pt N1 C5 3.8(10)
N2 Pt N1 C1 -2.1(8)
C16 Pt N1 C1 -1(2)
Cl Pt N1 C1 178.7(7)
C5 N1 C1 C2 -4.8(16)
Pt N1 C1 C2 179.9(7)
C5 N1 C1 C6 177.1(9)
Pt N1 C1 C6 1.7(12)
N1 C1 C2 C3 0.0(15)
C6 C1 C2 C3 178.1(9)
C1 C2 C3 C4 2.6(15)
C2 C3 C4 C5 -0.7(17)
C1 N1 C5 C4 6.6(16)
Pt N1 C5 C4 -178.9(8)
C3 C4 C5 N1 -4.0(17)
C10 N2 C6 C7 3.9(19)
Pt N2 C6 C7 178.1(9)
C10 N2 C6 C1 -176.2(9)
Pt N2 C6 C1 -2.0(13)
C2 C1 C6 N2 -178.2(10)
N1 C1 C6 N2 0.0(14)
C2 C1 C6 C7 1.8(18)
N1 C1 C6 C7 179.9(11)
N2 C6 C7 C8 -2.9(17)
C1 C6 C7 C8 177.2(12)
C6 C7 C8 C9 2(2)
C6 C7 C8 I 178.6(9)
C7 C8 C9 C10 -2(2)
I C8 C9 C10 -178.2(11)
C8 C9 C10 N2 2.7(19)
C8 C9 C10 C11 -178.1(12)
C6 N2 C10 C9 -4(2)
Pt N2 C10 C9 -178.0(9)
C6 N2 C10 C11 176.8(9)
Pt N2 C10 C11 2.7(13)
C9 C10 C11 C16 -179.7(12)
N2 C10 C11 C16 -0.4(14)
C9 C10 C11 C12 -0.8(18)
N2 C10 C11 C12 178.4(10)
C16 C11 C12 C13 2.2(15)
C10 C11 C12 C13 -176.6(10)
C11 C12 C13 C14 -1.4(16)
C12 C13 C14 C15 -2(2)
C13 C14 C15 C16 5(2)
C12 C11 C16 C15 0.2(16)
C10 C11 C16 C15 179.1(9)
C12 C11 C16 Pt 179.4(7)
C10 C11 C16 Pt -1.8(12)
C14 C15 C16 C11 -3.6(17)
C14 C15 C16 Pt 177.4(9)
N2 Pt C16 C11 2.4(8)
N1 Pt C16 C11 1(2)
Cl Pt C16 C11 -178.4(8)
N2 Pt C16 C15 -178.6(10)
N1 Pt C16 C15 180.0(11)
Cl Pt C16 C15 0.6(10)
